data_4001671
loop_
_publ_author_name
'Fukuda, Koichiro'
'Asaka, Toru'
'Ishizawa, Nobuo'
'Mino, Hiroki'
'Urushihara, Daisuke'
'Berghout, Abid'
'B\'echade, Emilie'
'Masson, Olivier'
'Julien, Isabelle'
'Thomas, Philippe'

_publ_section_title
;
 Combined Effect of Germanium Doping and Grain Alignment on Oxide-Ion
 Conductivity of Apatite-Type Lanthanum Silicate Polycrystal
;
_journal_issue 13
_journal_name_full 'Chemistry of Materials'
_journal_page_first 2611
_journal_paper_doi 10.1021/cm301484q
_journal_volume 24
_journal_year 2012
_chemical_formula_moiety 'Ge0.77 La9.33 O14 Si5.23, 12(O)'
_chemical_formula_sum 'Ge0.77 La9.33 O26 Si5.23'
_chemical_formula_weight 1914.7
_space_group_IT_number 176
_symmetry_cell_setting hexagonal
_symmetry_Int_Tables_number 176
_symmetry_space_group_name_Hall '-P 6c'
_symmetry_space_group_name_H-M 'P 63/m'
_cell_angle_alpha 90
_cell_angle_beta 90
_cell_angle_gamma 120
_cell_formula_units_Z 1
_cell_length_a 9.7508(2)
_cell_length_b 9.7508(2)
_cell_length_c 7.2153(1)
_cell_measurement_reflns_used 9966
_cell_measurement_temperature 296(2)
_cell_measurement_theta_max 45.30
_cell_measurement_theta_min 2.41
_cell_volume 594.108(19)
_diffrn_ambient_temperature 296(2)
_diffrn_measured_fraction_theta_full 1
_diffrn_measured_fraction_theta_max 1
_diffrn_measurement_device_type 'Bruker APEXII CCD'
_diffrn_radiation_source 'X-ray tube'
_diffrn_radiation_type 'Mo K\a'
_diffrn_radiation_wavelength 0.71073
_diffrn_reflns_av_R_equivalents 0.0216
_diffrn_reflns_av_sigmaI/netI 0.0097
_diffrn_reflns_limit_h_max 16
_diffrn_reflns_limit_h_min -19
_diffrn_reflns_limit_k_max 19
_diffrn_reflns_limit_k_min -19
_diffrn_reflns_limit_l_max 14
_diffrn_reflns_limit_l_min -14
_diffrn_reflns_number 21510
_diffrn_reflns_theta_full 45.3
_diffrn_reflns_theta_max 45.3
_diffrn_reflns_theta_min 2.41
_exptl_absorpt_coefficient_mu 17.691
_exptl_absorpt_correction_T_max 0.838
_exptl_absorpt_correction_T_min 0.809
_exptl_absorpt_correction_type multi-scan
_exptl_absorpt_process_details '(SADABS; Sheldrick, 1996)'
_exptl_crystal_density_diffrn 5.3476
_exptl_crystal_F_000 836.5
_exptl_crystal_size_max 0.015
_exptl_crystal_size_mid 0.01
_exptl_crystal_size_min 0.01
_refine_diff_density_max 0.49
_refine_diff_density_min -0.65
_refine_ls_extinction_method none
_refine_ls_goodness_of_fit_gt 1.38
_refine_ls_goodness_of_fit_ref 1.35
_refine_ls_number_constraints 6
_refine_ls_number_parameters 74
_refine_ls_number_reflns 1759
_refine_ls_number_restraints 0
_refine_ls_R_factor_all 0.0154
_refine_ls_R_factor_gt 0.0121
_refine_ls_shift/su_max 0.0281
_refine_ls_shift/su_mean 0.0045
_refine_ls_structure_factor_coef F
_refine_ls_weighting_details w=1/(\s^2^(F)+0.0001F^2^)
_refine_ls_weighting_scheme sigma
_refine_ls_wR_factor_gt 0.0183
_refine_ls_wR_factor_ref 0.0189
_reflns_number_gt 1567
_reflns_number_total 1759
_reflns_threshold_expression I>3\s(I)
_cod_data_source_file cm301484q_si_002.cif
_cod_data_source_block global
_cod_original_cell_volume 594.11(2)
_cod_database_code 4001671
_atom_site_anharm_details
;
The atomic anharmonic pdf is approximated by a Gram-Charlier expansion
about the harmonic pdf, according to the expression :

      P(u) = (1 + Cijk*Hijk/3! + Dijkl*Hijkl/4!)*P(0)

The coefficients Cijk and Dijkl are refined in the least squares procedure.
The reported coefficients Cijk are multiplied by 1000 and Dijkl by 10000.
;

loop_
_symmetry_equiv_pos_site_id
_symmetry_equiv_pos_as_xyz
1 x,y,z
2 -y,x-y,z
3 -x+y,-x,z
4 -x,-y,z+1/2
5 y,-x+y,z+1/2
6 x-y,x,z+1/2
7 -x,-y,-z
8 y,-x+y,-z
9 x-y,x,-z
10 x,y,-z+1/2
11 -y,x-y,-z+1/2
12 -x+y,-x,-z+1/2

loop_
_atom_site_label
_atom_site_type_symbol
_atom_site_fract_x
_atom_site_fract_y
_atom_site_fract_z
_atom_site_adp_type
_atom_site_U_iso_or_equiv
_atom_site_symmetry_multiplicity
_atom_site_occupancy
_atom_site_calc_flag
La1 La 0.333333 0.666667 0.00011(4) Uani 0.01834(13) 4 0.8717(9) d
La2 La 0.24284(2) 0.23055(3) 0.25 Uani 0.01193(10) 6 0.9739(6) d
Ge Ge 0.02888(4) 0.40126(4) 0.25 Uani 0.01050(10) 6 0.128(2) d
Si Si 0.02888(4) 0.40126(4) 0.25 Uani 0.01050(10) 6 0.872(2) d
O1 O 0.12424(15) 0.5959(2) 0.25 Uani 0.0202(4) 6 1 d
O2 O 0.4867(2) 0.1630(2) 0.25 Uani 0.0235(5) 6 1 d
O3a O 0.0598(7) 0.3038(7) 0.0884(8) Uani 0.0184(17) 12 0.228(3) d
O3b O 0.0972(2) 0.3532(2) 0.0652(2) Uani 0.0185(5) 12 0.772(3) d
O4 O 0 0 0.25 Uani 0.0310(8) 2 1 d

loop_
_atom_site_aniso_label
_atom_site_aniso_U_11
_atom_site_aniso_U_22
_atom_site_aniso_U_33
_atom_site_aniso_U_12
_atom_site_aniso_U_13
_atom_site_aniso_U_23
La1 0.0150(2) 0.0150(2) 0.0249(2) 0.00752(8) 0 0
La2 0.00987(12) 0.01292(13) 0.01324(15) 0.00588(8) 0 0
Ge 0.00993(13) 0.00969(13) 0.01264(14) 0.00546(10) 0 0
Si 0.00993(13) 0.00969(13) 0.01264(14) 0.00546(10) 0 0
O1 0.0143(4) 0.0144(4) 0.0288 0.0049(4) 0 0
O2 0.0269(6) 0.0310(7) 0.0221(5) 0.0215(6) 0 0
O3a 0.0159(16) 0.027(3) 0.016(2) 0.013(2) -0.0017(12) -0.005(2)
O3b 0.0184(5) 0.0263(7) 0.0129(5) 0.0128(6) -0.0041(4) -0.0059(5)
O4 0.0162(5) 0.0162(5) 0.060(2) 0.0081(3) 0 0

loop_
_atom_type_symbol
_atom_type_scat_dispersion_real
_atom_type_scat_dispersion_imag
_atom_type_scat_source
_atom_type_scat_Cromer_Mann_a1
_atom_type_scat_Cromer_Mann_b1
_atom_type_scat_Cromer_Mann_a2
_atom_type_scat_Cromer_Mann_b2
_atom_type_scat_Cromer_Mann_a3
_atom_type_scat_Cromer_Mann_b3
_atom_type_scat_Cromer_Mann_a4
_atom_type_scat_Cromer_Mann_b4
_atom_type_scat_Cromer_Mann_c
Ge 0.1547 1.8001 'International Tables Vol C tables 4.2.6.8 and 6.1.1.4' 16.0816 2.8509 6.3747 0.2516 3.7068 11.4468 3.683 54.762501 2.1313
La -0.2871 2.4523 'International Tables Vol C tables 4.2.6.8 and 6.1.1.4' 20.577999 2.94817 19.599001 0.244475 11.3727 18.7726 3.28719 133.123993 2.14678
O 0.0106 0.0060 'International Tables Vol C tables 4.2.6.8 and 6.1.1.4' 3.0485 13.2771 2.2868 5.7011 1.5463 0.3239 0.867 32.908901 0.2508
Si 0.0817 0.0704 'International Tables Vol C tables 4.2.6.8 and 6.1.1.4' 6.2915 2.4386 3.0353 32.333698 1.9891 0.6785 1.541 81.693703 1.1407

loop_
_geom_angle_atom_site_label_1
_geom_angle_atom_site_label_2
_geom_angle_atom_site_label_3
_geom_angle_site_symmetry_1
_geom_angle_site_symmetry_3
_geom_angle
O1 Ge O2 . 2_555 112.98(11)
O1 Ge O3a . . 120.76(19)
O1 Ge O3a . 10_555 120.76(19)
O1 Ge O3b . . 104.53(6)
O1 Ge O3b . 10_555 104.53(6)
O2 Ge O3a 2_555 . 103.6(2)
O2 Ge O3a 2_555 10_555 103.6(2)
O2 Ge O3b 2_555 . 113.51(7)
O2 Ge O3b 2_555 10_555 113.51(7)
O3a Ge O3a . 10_555 91.8(4)
O3b Ge O3b . 10_555 106.94(11)
O3b Ge O3a . 10_555 101.2(3)
O3b Ge O3a 10_555 . 101.2(3)
O1 Si O2 . 2_555 112.98(11)
O1 Si O3a . . 120.76(19)
O1 Si O3a . 10_555 120.76(19)
O1 Si O3b . . 104.53(6)
O1 Si O3b . 10_555 104.53(6)
O2 Si O3a 2_555 . 103.6(2)
O2 Si O3a 2_555 10_555 103.6(2)
O2 Si O3b 2_555 . 113.51(7)
O2 Si O3b 2_555 10_555 113.51(7)
O3a Si O3a . 10_555 91.8(4)
O3b Si O3b . 10_555 106.94(11)
O3b Si O3a . 10_555 101.2(3)
O3b Si O3a 10_555 . 101.2(3)

loop_
_geom_bond_atom_site_label_1
_geom_bond_atom_site_label_2
_geom_bond_site_symmetry_2
_geom_bond_distance
La1 O1 . 2.5450(10)
La1 O1 2_665 2.5451(16)
La1 O1 3_565 2.5450(9)
La1 O2 4_664 2.4859(9)
La1 O2 5_564 2.4859(15)
La1 O2 6_554 2.4859(15)
La1 O3a . 3.255(5)
La1 O3a 2_665 3.255(7)
La1 O3a 3_565 3.255(9)
La1 O3b . 2.7977(15)
La1 O3b 2_665 2.798(2)
La1 O3b 3_565 2.798(3)
La2 O1 2_665 2.5172(18)
La2 O2 . 2.768(2)
La2 O3a . 2.516(8)
La2 O3a 5_555 2.500(6)
La2 O3a 8_555 2.500(6)
La2 O3a 10_555 2.516(8)
La2 O3b . 2.631(2)
La2 O3b 5_555 2.4748(16)
La2 O3b 8_555 2.4748(16)
La2 O3b 10_555 2.631(2)
La2 O4 . 2.31030(17)
Ge O1 . 1.6441(13)
Ge O2 2_555 1.6299(17)
Ge O3a . 1.625(7)
Ge O3a 10_555 1.625(7)
Ge O3b . 1.6594(19)
Ge O3b 10_555 1.6594(19)
Si O1 . 1.6441(13)
Si O2 2_555 1.6299(17)
Si O3a . 1.625(7)
Si O3a 10_555 1.625(7)
Si O3b . 1.6594(19)
Si O3b 10_555 1.6594(19)

loop_
_atom_site_anharm_gc_c_label
_atom_site_anharm_gc_c_111
_atom_site_anharm_gc_c_112
_atom_site_anharm_gc_c_113
_atom_site_anharm_gc_c_122
_atom_site_anharm_gc_c_123
_atom_site_anharm_gc_c_133
_atom_site_anharm_gc_c_222
_atom_site_anharm_gc_c_223
_atom_site_anharm_gc_c_233
_atom_site_anharm_gc_c_333
La1 -0.00023(2) -0.00037(2) -0.00055(2) -0.00013(2) -0.000275(11) 0.0 0.00023(2) -0.00055(2) 0.0 -0.00111(9)
La2 0.00018(3) 0.00003(2) 0.0 0.00000(2) 0.0 0.00017(2) -0.00009(3) 0.0 -0.00004(2) 0.0

loop_
_atom_site_anharm_gc_d_label
_atom_site_anharm_gc_d_1111
_atom_site_anharm_gc_d_1112
_atom_site_anharm_gc_d_1113
_atom_site_anharm_gc_d_1122
_atom_site_anharm_gc_d_1123
_atom_site_anharm_gc_d_1133
_atom_site_anharm_gc_d_1222
_atom_site_anharm_gc_d_1223
_atom_site_anharm_gc_d_1233
_atom_site_anharm_gc_d_1333
_atom_site_anharm_gc_d_2222
_atom_site_anharm_gc_d_2223
_atom_site_anharm_gc_d_2233
_atom_site_anharm_gc_d_2333
_atom_site_anharm_gc_d_3333
La1 0.00034(3) 0.00017(2) -0.000008(10) 0.00017(2) -0.000003(10) 0.00009(2) 0.00017(2) 0.000005(10) 0.000047(9) 0.0 0.00034(3) 0.000008(10) 0.00009(2) 0.0 0.00160(11)
La2 0.00005(2) 0.000019(14) 0.0 0.000027(13) 0.0 0.000148(12) 0.000031(14) 0.0 0.000066(8) 0.0 0.00008(3) 0.0 0.000175(12) 0.0 0.00035(5)
